data_4309323
loop_
_publ_author_name
'Rolfe H. Herber'
'Israel Nowik'
'Yutaka Matsuo'
'Motoki Toganoh'
'Yoichiro Kuninobu'
'Eiichi Nakamura'

_publ_contact_author 'MATSUO, Yutaka'
_publ_contact_author_email matsuo@chem.s.u-tokyo.ac.jp
_publ_section_title
;
M\"ossbauer Spectroscopy of Bucky Ferrocenes: Lattice Dynamics and
Motional Anisotropy of the Metal Atom
;
_journal_name_full 'Inorganic Chemistry'
_journal_page_first 5629
_journal_page_last 5635
_journal_paper_doi 10.1021/ic050251e
_journal_volume 44
_journal_year 2005
_chemical_compound_source 'synthesis as described'
_chemical_formula_moiety 'C96 H30 Fe1 S2'
_chemical_formula_structural 'C96 H30 FE S2'
_chemical_formula_sum 'C96 H30 Fe S2'
_chemical_formula_weight 1303.17
_chemical_name_systematic
;
 FeC60Ph5Cp
;
_space_group_IT_number 19
_symmetry_cell_setting orthorhombic
_symmetry_Int_Tables_number 19
_symmetry_space_group_name_Hall 'P 2ac 2ab'
_symmetry_space_group_name_H-M 'P 21 21 21'
_atom_sites_solution_hydrogens geom
_atom_sites_solution_primary direct
_atom_sites_solution_secondary difmap
_audit_creation_date 2004-12-11T21:02:19-00:00
_cell_angle_alpha 90
_cell_angle_beta 90
_cell_angle_gamma 90
_cell_formula_units_Z 4
_cell_length_a 15.188(5)
_cell_length_b 17.395(5)
_cell_length_c 20.561(5)
_cell_measurement_reflns_used 0
_cell_measurement_temperature 153(2)
_cell_measurement_theta_max 0
_cell_measurement_theta_min 0
_cell_measurement_wavelength 0.71073
_cell_volume 5432(3)
_computing_molecular_graphics 'Ortep-3 for Windows (Farrugia, 1997)'
_computing_structure_refinement 'SHELXL-97 (Sheldrick, 1997)'
_computing_structure_solution 'SHELXS-97 (Sheldrick, 1997)'
_diffrn_ambient_temperature 153(2)
_diffrn_measured_fraction_theta_full 0.958
_diffrn_measured_fraction_theta_max 0.958
_diffrn_radiation_monochromator graphite
_diffrn_radiation_probe x-ray
_diffrn_radiation_type MoK\a
_diffrn_radiation_wavelength 0.71069
_diffrn_reflns_av_R_equivalents 0.0314
_diffrn_reflns_av_unetI/netI 0.0471
_diffrn_reflns_limit_h_max 18
_diffrn_reflns_limit_h_min 0
_diffrn_reflns_limit_k_max 20
_diffrn_reflns_limit_k_min -20
_diffrn_reflns_limit_l_max 24
_diffrn_reflns_limit_l_min -24
_diffrn_reflns_number 18331
_diffrn_reflns_theta_full 25.59
_diffrn_reflns_theta_max 25.59
_diffrn_reflns_theta_min 2.3
_exptl_absorpt_coefficient_mu 0.418
_exptl_absorpt_correction_type none
_exptl_crystal_colour orange
_exptl_crystal_density_diffrn 1.593
_exptl_crystal_density_method 'not measured'
_exptl_crystal_description prism
_exptl_crystal_F_000 2656
_exptl_crystal_size_max 0.52
_exptl_crystal_size_mid 0.18
_exptl_crystal_size_min 0.12
_refine_diff_density_max 0.312
_refine_diff_density_min -0.685
_refine_diff_density_rms 0.085
_refine_ls_abs_structure_details 'Flack H D (1983), Acta Cryst. A39, 876-881'
_refine_ls_abs_structure_Flack 0.328(18)
_refine_ls_extinction_coef 0.0067(6)
_refine_ls_extinction_expression Fc^*^=kFc[1+0.001xFc^2^\l^3^/sin(2\q)]^-1/4^
_refine_ls_extinction_method SHELXL
_refine_ls_goodness_of_fit_ref 1.042
_refine_ls_hydrogen_treatment riding
_refine_ls_matrix_type full
_refine_ls_number_parameters 893
_refine_ls_number_reflns 9394
_refine_ls_number_restraints 0
_refine_ls_restrained_S_all 1.042
_refine_ls_R_factor_all 0.0619
_refine_ls_R_factor_gt 0.0525
_refine_ls_shift/su_max 0.001
_refine_ls_shift/su_mean 0
_refine_ls_structure_factor_coef Fsqd
_refine_ls_weighting_details 'calc w=1/[\s^2^(Fo^2^)+(0.0935P)^2^+1.9378P] where P=(Fo^2^+2Fc^2^)/3'
_refine_ls_weighting_scheme calc
_refine_ls_wR_factor_gt 0.1367
_refine_ls_wR_factor_ref 0.1436
_reflns_number_gt 8207
_reflns_number_total 9394
_reflns_threshold_expression >2sigma(I)
_cod_data_source_file ic050251esi20050218_084646.cif
_cod_data_source_block FeC60Ph5Cp
_cod_original_formula_sum 'C96 H30 Fe1 S2'
_cod_database_code 4309323

loop_
_symmetry_equiv_pos_as_xyz
'x, y, z'
'-x+1/2, -y, z+1/2'
'x+1/2, -y+1/2, -z'
'-x, y+1/2, -z+1/2'

loop_
_atom_site_label
_atom_site_type_symbol
_atom_site_fract_x
_atom_site_fract_y
_atom_site_fract_z
_atom_site_U_iso_or_equiv
_atom_site_adp_type
_atom_site_occupancy
_atom_site_symmetry_multiplicity
_atom_site_calc_flag
_atom_site_refinement_flags
_atom_site_disorder_assembly
_atom_site_disorder_group
Fe1 Fe 1.01078(4) 0.12328(3) 0.03878(3) 0.02632(15) Uani 1 1 d . . .
S1 S 0.72409(18) 0.24674(12) 0.28604(8) 0.0879(6) Uani 1 1 d . . .
S2 S 0.53279(18) 0.19950(14) 0.26003(15) 0.1146(10) Uani 1 1 d . . .
C1 C 0.9736(2) 0.0085(2) 0.05072(17) 0.0234(8) Uani 1 1 d . . .
C2 C 0.9436(3) 0.0532(2) 0.10460(18) 0.0235(8) Uani 1 1 d . . .
C3 C 0.8860(3) 0.1119(2) 0.07949(17) 0.0227(8) Uani 1 1 d . . .
C4 C 0.8813(2) 0.1033(2) 0.01044(18) 0.0228(8) Uani 1 1 d . . .
C5 C 0.9358(3) 0.0396(2) -0.00741(18) 0.0237(8) Uani 1 1 d . . .
C6 C 1.0103(3) -0.0723(2) 0.05690(19) 0.0270(8) Uani 1 1 d . . .
C7 C 0.9427(2) 0.0256(2) 0.17469(18) 0.0228(8) Uani 1 1 d . . .
C8 C 0.8175(3) 0.1535(2) 0.12008(18) 0.0241(8) Uani 1 1 d . . .
C9 C 0.8071(2) 0.1347(2) -0.03090(17) 0.0234(8) Uani 1 1 d . . .
C10 C 0.9261(3) -0.0055(2) -0.07019(18) 0.0265(8) Uani 1 1 d . . .
C11 C 0.9698(3) -0.1062(2) 0.11955(19) 0.0280(9) Uani 1 1 d . . .
C12 C 0.9393(3) -0.0636(2) 0.17123(19) 0.0258(8) Uani 1 1 d . . .
C13 C 0.8493(3) 0.0428(2) 0.20086(18) 0.0260(8) Uani 1 1 d . . .
C14 C 0.7944(3) 0.0981(2) 0.17663(17) 0.0244(8) Uani 1 1 d . . .
C15 C 0.7309(3) 0.1502(2) 0.08071(18) 0.0241(8) Uani 1 1 d . . .
C16 C 0.7267(3) 0.1412(2) 0.01450(18) 0.0246(8) Uani 1 1 d . . .
C17 C 0.7776(3) 0.0676(2) -0.07517(18) 0.0267(8) Uani 1 1 d . . .
C18 C 0.8296(3) 0.0061(2) -0.09222(18) 0.0275(8) Uani 1 1 d . . .
C19 C 0.9242(3) -0.0915(2) -0.05003(19) 0.0293(9) Uani 1 1 d . . .
C20 C 0.9611(3) -0.1204(2) 0.00527(19) 0.0282(8) Uani 1 1 d . . .
C21 C 0.9277(3) -0.1784(2) 0.1049(2) 0.0296(9) Uani 1 1 d . . .
C22 C 0.8666(3) -0.0911(2) 0.20956(19) 0.0282(9) Uani 1 1 d . . .
C23 C 0.8117(3) -0.0263(2) 0.22812(18) 0.0283(9) Uani 1 1 d . . .
C24 C 0.7005(3) 0.0871(2) 0.17965(17) 0.0269(8) Uani 1 1 d . . .
C25 C 0.6619(2) 0.1189(2) 0.12070(19) 0.0281(8) Uani 1 1 d . . .
C26 C 0.6526(3) 0.1016(2) -0.01394(19) 0.0272(8) Uani 1 1 d . . .
C27 C 0.6837(3) 0.0558(2) -0.06902(19) 0.0291(9) Uani 1 1 d . . .
C28 C 0.7898(3) -0.0684(2) -0.10315(18) 0.0299(9) Uani 1 1 d . . .
C29 C 0.8470(3) -0.1270(3) -0.07775(18) 0.0312(9) Uani 1 1 d . . .
C30 C 0.9227(3) -0.1872(2) 0.0350(2) 0.0309(9) Uani 1 1 d . . .
C31 C 0.8606(3) -0.2073(2) 0.1444(2) 0.0322(9) Uani 1 1 d . . .
C32 C 0.8289(3) -0.1630(2) 0.1982(2) 0.0313(9) Uani 1 1 d . . .
C33 C 0.7203(3) -0.0362(3) 0.23388(19) 0.0322(9) Uani 1 1 d . . .
C34 C 0.6629(3) 0.0228(3) 0.2089(2) 0.0323(9) Uani 1 1 d . . .
C35 C 0.5873(3) 0.0836(2) 0.0931(2) 0.0302(9) Uani 1 1 d . . .
C36 C 0.5836(3) 0.0750(2) 0.02353(19) 0.0281(9) Uani 1 1 d . . .
C37 C 0.6444(3) -0.0138(2) -0.0828(2) 0.0310(9) Uani 1 1 d . . .
C38 C 0.6987(3) -0.0788(3) -0.10091(19) 0.0318(9) Uani 1 1 d . . .
C39 C 0.8122(3) -0.1939(2) -0.0512(2) 0.0332(9) Uani 1 1 d . . .
C40 C 0.8508(3) -0.2249(2) 0.0075(2) 0.0337(9) Uani 1 1 d . . .
C41 C 0.7797(3) -0.2538(2) 0.0477(2) 0.0342(9) Uani 1 1 d . . .
C42 C 0.7842(3) -0.2457(2) 0.1147(2) 0.0371(10) Uani 1 1 d . . .
C43 C 0.7335(3) -0.1716(2) 0.2028(2) 0.0347(10) Uani 1 1 d . . .
C44 C 0.6815(3) -0.1099(3) 0.2197(2) 0.0334(9) Uani 1 1 d . . .
C45 C 0.5873(3) -0.0145(2) 0.1798(2) 0.0322(9) Uani 1 1 d . . .
C46 C 0.5498(3) 0.0157(3) 0.1233(2) 0.0333(9) Uani 1 1 d . . .
C47 C 0.5428(3) 0.0008(3) 0.0097(2) 0.0306(9) Uani 1 1 d . . .
C48 C 0.5728(3) -0.0426(3) -0.0423(2) 0.0334(9) Uani 1 1 d . . .
C49 C 0.6614(3) -0.1474(3) -0.0721(2) 0.0340(10) Uani 1 1 d . . .
C50 C 0.7171(3) -0.2039(2) -0.0473(2) 0.0345(9) Uani 1 1 d . . .
C51 C 0.6969(3) -0.2416(2) 0.0140(2) 0.0369(10) Uani 1 1 d . . .
C52 C 0.7066(3) -0.2236(3) 0.1515(2) 0.0353(10) Uani 1 1 d . . .
C53 C 0.5990(3) -0.0970(3) 0.1869(2) 0.0356(10) Uani 1 1 d . . .
C54 C 0.5228(3) -0.0360(3) 0.0711(2) 0.0336(9) Uani 1 1 d . . .
C55 C 0.5840(3) -0.1251(3) -0.0352(2) 0.0344(9) Uani 1 1 d . . .
C56 C 0.6222(3) -0.2203(2) 0.0487(2) 0.0364(10) Uani 1 1 d . . .
C57 C 0.6265(3) -0.2114(3) 0.1184(2) 0.0376(11) Uani 1 1 d . . .
C58 C 0.5714(3) -0.1467(3) 0.1369(2) 0.0382(10) Uani 1 1 d . . .
C59 C 0.5332(3) -0.1149(3) 0.0783(2) 0.0362(10) Uani 1 1 d . . .
C60 C 0.5648(3) -0.1606(3) 0.0234(2) 0.0383(11) Uani 1 1 d . . .
C61 C 1.1112(3) -0.0783(2) 0.0513(2) 0.0308(9) Uani 1 1 d . . .
C62 C 1.1516(3) -0.0513(3) -0.0063(2) 0.0375(10) Uani 1 1 d . . .
H62 H 1.1158 -0.0325 -0.0406 0.045 Uiso 1 1 calc R . .
C63 C 1.2416(3) -0.0518(3) -0.0136(3) 0.0495(13) Uani 1 1 d . . .
H63 H 1.2676 -0.0342 -0.0529 0.059 Uiso 1 1 calc R . .
C64 C 1.2942(3) -0.0781(3) 0.0372(3) 0.0529(13) Uani 1 1 d . . .
H64 H 1.3564 -0.0775 0.0329 0.063 Uiso 1 1 calc R . .
C65 C 1.2564(3) -0.1048(3) 0.0930(3) 0.0522(14) Uani 1 1 d . . .
H65 H 1.293 -0.1226 0.1274 0.063 Uiso 1 1 calc R . .
C66 C 1.1639(3) -0.1063(3) 0.1006(2) 0.0397(11) Uani 1 1 d . . .
H66 H 1.1383 -0.1264 0.1392 0.048 Uiso 1 1 calc R . .
C67 C 1.0175(3) 0.0524(2) 0.21883(18) 0.0256(8) Uani 1 1 d . . .
C68 C 1.1044(3) 0.0461(3) 0.1974(2) 0.0300(9) Uani 1 1 d . . .
H68 H 1.116 0.0277 0.1548 0.036 Uiso 1 1 calc R . .
C69 C 1.1736(3) 0.0663(3) 0.2372(2) 0.0332(9) Uani 1 1 d . . .
H69 H 1.2324 0.0625 0.2216 0.04 Uiso 1 1 calc R . .
C70 C 1.1580(3) 0.0921(3) 0.2998(2) 0.0347(10) Uani 1 1 d . . .
H70 H 1.206 0.1045 0.3275 0.042 Uiso 1 1 calc R . .
C71 C 1.0730(3) 0.0996(3) 0.3218(2) 0.0374(10) Uani 1 1 d . . .
H71 H 1.0621 0.1189 0.3643 0.045 Uiso 1 1 calc R . .
C72 C 1.0025(3) 0.0790(2) 0.28174(19) 0.0324(9) Uani 1 1 d . . .
H72 H 0.9439 0.0832 0.2976 0.039 Uiso 1 1 calc R . .
C73 C 0.8428(3) 0.2330(2) 0.14516(18) 0.0273(8) Uani 1 1 d . . .
C74 C 0.9187(3) 0.2416(3) 0.1833(2) 0.0353(10) Uani 1 1 d . . .
H74 H 0.9535 0.1979 0.1933 0.042 Uiso 1 1 calc R . .
C75 C 0.9431(4) 0.3125(3) 0.2062(3) 0.0473(13) Uani 1 1 d . . .
H75 H 0.9944 0.3174 0.2323 0.057 Uiso 1 1 calc R . .
C76 C 0.8938(4) 0.3767(3) 0.1916(3) 0.0499(13) Uani 1 1 d . . .
H76 H 0.9116 0.4258 0.207 0.06 Uiso 1 1 calc R . .
C77 C 0.8188(3) 0.3696(3) 0.1547(2) 0.0435(11) Uani 1 1 d . . .
H77 H 0.7841 0.4136 0.1451 0.052 Uiso 1 1 calc R . .
C78 C 0.7936(3) 0.2975(2) 0.1313(2) 0.0348(10) Uani 1 1 d . . .
H78 H 0.742 0.2928 0.1056 0.042 Uiso 1 1 calc R . .
C79 C 0.8254(3) 0.2103(2) -0.06673(19) 0.0282(9) Uani 1 1 d . . .
C80 C 0.8538(3) 0.2742(2) -0.0311(2) 0.0311(9) Uani 1 1 d . . .
H80 H 0.8622 0.27 0.0145 0.037 Uiso 1 1 calc R . .
C81 C 0.8702(3) 0.3443(3) -0.0623(2) 0.0352(10) Uani 1 1 d . . .
H81 H 0.8898 0.3873 -0.0379 0.042 Uiso 1 1 calc R . .
C82 C 0.8578(3) 0.3508(3) -0.1282(2) 0.0396(11) Uani 1 1 d . . .
H82 H 0.8693 0.3982 -0.1496 0.048 Uiso 1 1 calc R . .
C83 C 0.8284(4) 0.2880(3) -0.1633(2) 0.0426(12) Uani 1 1 d . . .
H83 H 0.8196 0.2927 -0.2089 0.051 Uiso 1 1 calc R . .
C84 C 0.8115(3) 0.2185(3) -0.1331(2) 0.0351(10) Uani 1 1 d . . .
H84 H 0.7905 0.1762 -0.1578 0.042 Uiso 1 1 calc R . .
C85 C 0.9906(3) 0.0117(3) -0.12571(18) 0.0318(9) Uani 1 1 d . . .
C86 C 1.0022(3) 0.0854(3) -0.1486(2) 0.0420(11) Uani 1 1 d . . .
H86 H 0.9687 0.1264 -0.1307 0.05 Uiso 1 1 calc R . .
C87 C 1.0626(4) 0.1001(4) -0.1976(2) 0.0513(14) Uani 1 1 d . . .
H87 H 1.0701 0.1512 -0.213 0.062 Uiso 1 1 calc R . .
C88 C 1.1119(4) 0.0413(4) -0.2244(3) 0.0574(15) Uani 1 1 d . . .
H88 H 1.1545 0.0519 -0.2571 0.069 Uiso 1 1 calc R . .
C89 C 1.0987(4) -0.0313(4) -0.2035(3) 0.0577(15) Uani 1 1 d . . .
H89 H 1.1303 -0.0724 -0.223 0.069 Uiso 1 1 calc R . .
C90 C 1.0399(3) -0.0464(3) -0.1541(2) 0.0470(12) Uani 1 1 d . . .
H90 H 1.0329 -0.0978 -0.1392 0.056 Uiso 1 1 calc R . .
C91 C 1.1451(3) 0.1332(3) 0.0472(2) 0.0401(10) Uani 1 1 d . . .
H91 H 1.1839 0.094 0.0617 0.048 Uiso 1 1 calc R . .
C92 C 1.1036(3) 0.1881(3) 0.0873(2) 0.0382(10) Uani 1 1 d . . .
H92 H 1.1099 0.1923 0.1331 0.046 Uiso 1 1 calc R . .
C93 C 1.0510(3) 0.2362(3) 0.0472(2) 0.0390(10) Uani 1 1 d . . .
H93 H 1.0153 0.2777 0.0614 0.047 Uiso 1 1 calc R . .
C94 C 1.0617(3) 0.2105(3) -0.0186(2) 0.0404(11) Uani 1 1 d . . .
H94 H 1.035 0.2326 -0.056 0.049 Uiso 1 1 calc R . .
C95 C 1.1196(3) 0.1457(3) -0.0178(2) 0.0381(11) Uani 1 1 d . . .
H95 H 1.1376 0.1165 -0.0544 0.046 Uiso 1 1 calc R . .
C101 C 0.6277(5) 0.2238(4) 0.2742(3) 0.0679(17) Uani 1 1 d . . .

loop_
_atom_site_aniso_label
_atom_site_aniso_U_11
_atom_site_aniso_U_22
_atom_site_aniso_U_33
_atom_site_aniso_U_23
_atom_site_aniso_U_13
_atom_site_aniso_U_12
Fe1 0.0220(3) 0.0249(3) 0.0320(3) 0.0021(2) -0.0013(2) -0.0027(2)
S1 0.1345(19) 0.0747(13) 0.0547(10) -0.0040(8) 0.0107(10) 0.0021(12)
S2 0.112(2) 0.0718(14) 0.160(2) 0.0040(14) 0.0583(18) 0.0102(12)
C1 0.0179(19) 0.0223(19) 0.0299(19) -0.0007(15) -0.0028(14) 0.0024(14)
C2 0.021(2) 0.022(2) 0.0269(19) -0.0001(15) -0.0040(14) -0.0012(15)
C3 0.024(2) 0.018(2) 0.0262(18) -0.0004(14) -0.0024(14) 0.0003(15)
C4 0.021(2) 0.020(2) 0.0281(18) 0.0012(14) -0.0033(14) -0.0002(14)
C5 0.023(2) 0.022(2) 0.0256(18) -0.0013(15) -0.0001(14) 0.0002(16)
C6 0.022(2) 0.022(2) 0.037(2) -0.0037(15) -0.0024(15) 0.0023(16)
C7 0.0199(19) 0.023(2) 0.0254(18) 0.0021(14) -0.0010(14) -0.0010(15)
C8 0.020(2) 0.0227(19) 0.0296(19) -0.0013(15) 0.0006(14) 0.0001(15)
C9 0.0197(18) 0.021(2) 0.0292(19) 0.0000(15) -0.0025(14) -0.0016(15)
C10 0.026(2) 0.026(2) 0.0277(19) -0.0021(16) 0.0002(15) 0.0014(17)
C11 0.028(2) 0.018(2) 0.038(2) 0.0050(15) -0.0062(16) 0.0036(15)
C12 0.024(2) 0.023(2) 0.031(2) 0.0025(15) -0.0068(15) 0.0017(16)
C13 0.023(2) 0.031(2) 0.0241(19) -0.0029(15) -0.0036(15) 0.0034(17)
C14 0.024(2) 0.024(2) 0.0250(18) -0.0027(14) -0.0013(14) 0.0019(16)
C15 0.020(2) 0.019(2) 0.032(2) -0.0004(15) -0.0020(15) 0.0033(15)
C16 0.0205(19) 0.021(2) 0.0322(19) 0.0023(14) -0.0033(14) 0.0012(15)
C17 0.025(2) 0.023(2) 0.032(2) 0.0013(15) -0.0044(15) -0.0039(16)
C18 0.026(2) 0.032(2) 0.0242(18) -0.0030(16) -0.0005(14) -0.0004(17)
C19 0.031(2) 0.026(2) 0.031(2) -0.0078(16) 0.0022(16) 0.0024(17)
C20 0.023(2) 0.026(2) 0.035(2) -0.0069(17) -0.0003(15) 0.0028(17)
C21 0.028(2) 0.020(2) 0.041(2) 0.0044(16) -0.0039(17) 0.0030(16)
C22 0.025(2) 0.029(2) 0.031(2) 0.0078(16) -0.0047(15) -0.0002(17)
C23 0.029(2) 0.032(2) 0.0236(18) 0.0045(15) -0.0010(15) -0.0007(17)
C24 0.025(2) 0.030(2) 0.0259(19) 0.0011(16) 0.0015(15) 0.0010(17)
C25 0.021(2) 0.026(2) 0.037(2) -0.0045(17) 0.0001(15) 0.0032(17)
C26 0.023(2) 0.025(2) 0.0337(19) 0.0012(15) -0.0040(15) 0.0017(16)
C27 0.028(2) 0.029(2) 0.031(2) 0.0034(16) -0.0068(16) -0.0013(17)
C28 0.031(2) 0.032(2) 0.0269(19) -0.0049(16) -0.0012(15) 0.0001(18)
C29 0.032(2) 0.029(2) 0.033(2) -0.0109(17) -0.0012(16) 0.0007(19)
C30 0.030(2) 0.019(2) 0.044(2) -0.0051(17) -0.0010(18) 0.0057(16)
C31 0.034(2) 0.021(2) 0.041(2) 0.0051(17) -0.0012(18) 0.0008(17)
C32 0.032(2) 0.026(2) 0.037(2) 0.0114(17) -0.0050(17) -0.0034(17)
C33 0.031(2) 0.040(3) 0.0258(19) 0.0061(17) 0.0033(16) -0.0050(19)
C34 0.030(2) 0.034(2) 0.032(2) -0.0021(17) 0.0066(16) 0.0006(18)
C35 0.019(2) 0.028(2) 0.044(2) -0.0040(18) -0.0014(16) 0.0015(16)
C36 0.020(2) 0.026(2) 0.038(2) 0.0005(16) -0.0074(15) 0.0018(16)
C37 0.028(2) 0.031(2) 0.033(2) -0.0005(17) -0.0088(16) -0.0028(18)
C38 0.028(2) 0.034(2) 0.033(2) -0.0074(17) -0.0077(16) -0.0026(18)
C39 0.032(2) 0.026(2) 0.042(2) -0.0115(17) -0.0030(17) -0.0023(17)
C40 0.033(2) 0.020(2) 0.048(2) -0.0063(17) -0.0044(18) 0.0033(17)
C41 0.034(2) 0.020(2) 0.048(2) -0.0011(18) -0.0040(19) -0.0046(17)
C42 0.037(3) 0.018(2) 0.056(3) 0.0064(18) -0.004(2) -0.0030(18)
C43 0.039(3) 0.026(2) 0.040(2) 0.0117(17) -0.0003(19) -0.0050(18)
C44 0.034(2) 0.034(3) 0.033(2) 0.0079(17) 0.0044(16) -0.0068(19)
C45 0.026(2) 0.031(2) 0.040(2) 0.0014(18) 0.0081(16) -0.0005(18)
C46 0.021(2) 0.034(2) 0.045(2) -0.0016(19) 0.0066(17) 0.0005(17)
C47 0.019(2) 0.033(2) 0.040(2) 0.0005(18) -0.0045(15) -0.0015(16)
C48 0.022(2) 0.034(2) 0.044(2) -0.0005(19) -0.0082(18) -0.0033(17)
C49 0.033(2) 0.032(2) 0.037(2) -0.0065(17) -0.0098(17) -0.0052(18)
C50 0.030(2) 0.025(2) 0.048(2) -0.0075(19) -0.0049(19) -0.0065(17)
C51 0.037(3) 0.020(2) 0.053(3) -0.0007(18) -0.007(2) -0.0081(18)
C52 0.034(3) 0.025(2) 0.047(2) 0.0074(18) 0.0013(19) -0.0052(18)
C53 0.028(2) 0.037(3) 0.042(2) 0.0068(18) 0.0083(17) -0.0062(18)
C54 0.016(2) 0.035(2) 0.049(2) -0.0006(18) -0.0037(17) -0.0027(17)
C55 0.024(2) 0.031(2) 0.048(2) -0.003(2) -0.0045(17) -0.0094(18)
C56 0.033(2) 0.025(2) 0.051(3) 0.0008(19) -0.0067(19) -0.0086(18)
C57 0.035(3) 0.027(2) 0.051(3) 0.0108(19) -0.0008(19) -0.0160(19)
C58 0.024(2) 0.037(3) 0.053(3) 0.009(2) 0.0055(18) -0.0069(18)
C59 0.026(2) 0.030(2) 0.052(3) 0.0015(19) 0.0002(17) -0.0091(18)
C60 0.023(2) 0.034(2) 0.058(3) -0.002(2) -0.0070(19) -0.0093(18)
C61 0.020(2) 0.025(2) 0.047(2) -0.0067(17) -0.0035(17) 0.0034(16)
C62 0.027(2) 0.037(3) 0.049(3) -0.007(2) 0.0028(18) 0.0020(19)
C63 0.028(3) 0.051(3) 0.070(3) -0.008(3) 0.009(2) -0.002(2)
C64 0.028(3) 0.048(3) 0.082(4) -0.012(3) 0.000(3) -0.003(2)
C65 0.034(3) 0.049(3) 0.073(3) -0.011(3) -0.023(2) 0.013(2)
C66 0.032(3) 0.037(3) 0.050(3) -0.0067(19) -0.0076(19) 0.0079(19)
C67 0.026(2) 0.022(2) 0.0289(19) 0.0018(14) -0.0056(15) -0.0010(16)
C68 0.027(2) 0.030(2) 0.033(2) 0.0033(17) -0.0023(16) 0.0012(17)
C69 0.027(2) 0.037(3) 0.036(2) 0.0003(17) -0.0077(17) 0.0003(18)
C70 0.034(2) 0.033(2) 0.038(2) 0.0000(17) -0.0100(18) -0.0040(19)
C71 0.040(3) 0.042(3) 0.031(2) -0.0049(18) -0.0051(18) -0.001(2)
C72 0.028(2) 0.037(2) 0.032(2) -0.0024(16) 0.0001(16) -0.0014(19)
C73 0.029(2) 0.021(2) 0.032(2) -0.0040(15) -0.0008(16) 0.0014(16)
C74 0.032(2) 0.029(2) 0.045(2) -0.0064(18) -0.0162(18) 0.0036(19)
C75 0.047(3) 0.037(3) 0.059(3) -0.009(2) -0.022(2) 0.000(2)
C76 0.062(3) 0.024(2) 0.064(3) -0.014(2) -0.013(2) -0.001(2)
C77 0.048(3) 0.024(2) 0.058(3) -0.008(2) -0.011(2) 0.007(2)
C78 0.030(2) 0.027(2) 0.047(2) -0.0059(18) -0.0070(18) 0.0057(18)
C79 0.026(2) 0.029(2) 0.030(2) 0.0040(16) -0.0023(15) 0.0015(17)
C80 0.032(2) 0.024(2) 0.037(2) 0.0025(17) -0.0036(17) -0.0050(17)
C81 0.026(2) 0.031(2) 0.048(3) 0.0024(18) -0.0036(18) -0.0017(18)
C82 0.044(3) 0.031(2) 0.044(3) 0.0167(19) -0.0021(19) -0.004(2)
C83 0.062(3) 0.034(3) 0.032(2) 0.0112(18) -0.006(2) -0.006(2)
C84 0.044(3) 0.033(2) 0.028(2) 0.0018(17) -0.0044(17) -0.0014(19)
C85 0.025(2) 0.039(2) 0.031(2) -0.0021(17) 0.0044(16) 0.0001(19)
C86 0.039(3) 0.054(3) 0.033(2) 0.0031(19) 0.0065(19) 0.003(2)
C87 0.043(3) 0.065(4) 0.046(3) 0.019(2) 0.006(2) -0.005(3)
C88 0.034(3) 0.096(5) 0.042(3) -0.001(3) 0.012(2) -0.001(3)
C89 0.044(3) 0.077(4) 0.052(3) -0.012(3) 0.020(2) -0.001(3)
C90 0.042(3) 0.053(3) 0.046(3) -0.009(2) 0.011(2) -0.002(2)
C91 0.023(2) 0.041(3) 0.057(3) 0.007(2) -0.0031(19) -0.0069(19)
C92 0.028(2) 0.037(3) 0.050(3) 0.000(2) -0.0066(19) -0.011(2)
C93 0.028(2) 0.034(2) 0.055(3) 0.006(2) 0.000(2) -0.0056(18)
C94 0.031(3) 0.042(3) 0.049(3) 0.009(2) 0.0012(19) -0.012(2)
C95 0.025(2) 0.047(3) 0.042(2) 0.0051(19) 0.0056(17) -0.0055(19)
C101 0.074(5) 0.046(4) 0.083(4) 0.001(3) 0.027(3) -0.001(3)

loop_
_atom_type_symbol
_atom_type_description
_atom_type_scat_dispersion_real
_atom_type_scat_dispersion_imag
_atom_type_scat_source
C C 0.0033 0.0016 'International Tables Vol C Tables 4.2.6.8 and 6.1.1.4'
H H 0 0 'International Tables Vol C Tables 4.2.6.8 and 6.1.1.4'
S S 0.1246 0.1234 'International Tables Vol C Tables 4.2.6.8 and 6.1.1.4'
Fe Fe 0.3463 0.8444 'International Tables Vol C Tables 4.2.6.8 and 6.1.1.4'

loop_
_geom_angle_atom_site_label_1
_geom_angle_atom_site_label_2
_geom_angle_atom_site_label_3
_geom_angle
_geom_angle_site_symmetry_1
_geom_angle_site_symmetry_3
_geom_angle_publ_flag
C91 Fe1 C95 40.03(18) . . ?
C91 Fe1 C92 40.07(19) . . ?
C95 Fe1 C92 67.68(19) . . ?
C91 Fe1 C93 67.63(19) . . ?
C95 Fe1 C93 68.24(19) . . ?
C92 Fe1 C93 40.25(18) . . ?
C91 Fe1 C94 67.43(19) . . ?
C95 Fe1 C94 40.51(19) . . ?
C92 Fe1 C94 67.63(18) . . ?
C93 Fe1 C94 40.57(19) . . ?
C91 Fe1 C5 129.88(18) . . ?
C95 Fe1 C5 108.34(17) . . ?
C92 Fe1 C5 168.14(18) . . ?
C93 Fe1 C5 150.12(17) . . ?
C94 Fe1 C5 117.21(17) . . ?
C91 Fe1 C4 167.47(18) . . ?
C95 Fe1 C4 129.23(17) . . ?
C92 Fe1 C4 150.81(17) . . ?
C93 Fe1 C4 117.53(17) . . ?
C94 Fe1 C4 108.39(17) . . ?
C5 Fe1 C4 40.26(15) . . ?
C91 Fe1 C3 151.45(17) . . ?
C95 Fe1 C3 167.53(16) . . ?
C92 Fe1 C3 118.70(17) . . ?
C93 Fe1 C3 109.03(17) . . ?
C94 Fe1 C3 129.65(18) . . ?
C5 Fe1 C3 67.56(15) . . ?
C4 Fe1 C3 40.17(14) . . ?
C91 Fe1 C2 118.67(17) . . ?
C95 Fe1 C2 150.39(18) . . ?
C92 Fe1 C2 109.91(17) . . ?
C93 Fe1 C2 130.24(17) . . ?
C94 Fe1 C2 168.29(18) . . ?
C5 Fe1 C2 67.62(15) . . ?
C4 Fe1 C2 67.78(14) . . ?
C3 Fe1 C2 40.44(15) . . ?
C91 Fe1 C1 109.77(17) . . ?
C95 Fe1 C1 117.67(18) . . ?
C92 Fe1 C1 130.58(17) . . ?
C93 Fe1 C1 168.34(17) . . ?
C94 Fe1 C1 150.19(17) . . ?
C5 Fe1 C1 40.21(14) . . ?
C4 Fe1 C1 67.54(14) . . ?
C3 Fe1 C1 67.43(15) . . ?
C2 Fe1 C1 39.98(14) . . ?
C2 C1 C5 108.2(3) . . ?
C2 C1 C6 123.8(3) . . ?
C5 C1 C6 124.6(3) . . ?
C2 C1 Fe1 70.0(2) . . ?
C5 C1 Fe1 69.4(2) . . ?
C6 C1 Fe1 142.7(3) . . ?
C1 C2 C3 107.6(3) . . ?
C1 C2 C7 124.5(3) . . ?
C3 C2 C7 124.0(3) . . ?
C1 C2 Fe1 70.1(2) . . ?
C3 C2 Fe1 69.5(2) . . ?
C7 C2 Fe1 143.4(3) . . ?
C4 C3 C2 108.2(3) . . ?
C4 C3 C8 124.2(3) . . ?
C2 C3 C8 123.9(3) . . ?
C4 C3 Fe1 69.9(2) . . ?
C2 C3 Fe1 70.0(2) . . ?
C8 C3 Fe1 143.1(3) . . ?
C3 C4 C5 107.9(3) . . ?
C3 C4 C9 123.9(3) . . ?
C5 C4 C9 124.5(3) . . ?
C3 C4 Fe1 69.9(2) . . ?
C5 C4 Fe1 69.7(2) . . ?
C9 C4 Fe1 143.2(3) . . ?
C4 C5 C1 108.1(3) . . ?
C4 C5 C10 124.2(3) . . ?
C1 C5 C10 123.5(3) . . ?
C4 C5 Fe1 70.0(2) . . ?
C1 C5 Fe1 70.4(2) . . ?
C10 C5 Fe1 143.5(3) . . ?
C1 C6 C61 115.0(3) . . ?
C1 C6 C20 105.5(3) . . ?
C61 C6 C20 113.1(3) . . ?
C1 C6 C11 106.1(3) . . ?
C61 C6 C11 115.6(3) . . ?
C20 C6 C11 100.0(3) . . ?
C2 C7 C67 117.5(3) . . ?
C2 C7 C13 106.1(3) . . ?
C67 C7 C13 114.6(3) . . ?
C2 C7 C12 105.8(3) . . ?
C67 C7 C12 110.9(3) . . ?
C13 C7 C12 100.3(3) . . ?
C3 C8 C73 116.5(3) . . ?
C3 C8 C15 106.1(3) . . ?
C73 C8 C15 115.2(3) . . ?
C3 C8 C14 105.8(3) . . ?
C73 C8 C14 111.5(3) . . ?
C15 C8 C14 100.1(3) . . ?
C4 C9 C79 116.4(3) . . ?
C4 C9 C16 106.0(3) . . ?
C79 C9 C16 111.8(3) . . ?
C4 C9 C17 105.9(3) . . ?
C79 C9 C17 114.7(3) . . ?
C16 C9 C17 100.5(3) . . ?
C5 C10 C85 118.1(3) . . ?
C5 C10 C18 105.9(3) . . ?
C85 C10 C18 111.2(3) . . ?
C5 C10 C19 105.9(3) . . ?
C85 C10 C19 113.5(3) . . ?
C18 C10 C19 100.7(3) . . ?
C12 C11 C21 118.9(4) . . ?
C12 C11 C6 124.9(3) . . ?
C21 C11 C6 109.6(3) . . ?
C11 C12 C22 120.2(4) . . ?
C11 C12 C7 124.2(4) . . ?
C22 C12 C7 109.4(3) . . ?
C14 C13 C23 119.1(4) . . ?
C14 C13 C7 124.7(4) . . ?
C23 C13 C7 109.6(3) . . ?
C13 C14 C24 119.7(4) . . ?
C13 C14 C8 124.9(4) . . ?
C24 C14 C8 109.8(3) . . ?
C16 C15 C25 119.4(4) . . ?
C16 C15 C8 124.2(4) . . ?
C25 C15 C8 109.6(3) . . ?
C15 C16 C26 119.4(4) . . ?
C15 C16 C9 125.0(3) . . ?
C26 C16 C9 109.7(3) . . ?
C18 C17 C27 118.6(4) . . ?
C18 C17 C9 124.8(4) . . ?
C27 C17 C9 109.9(3) . . ?
C17 C18 C28 119.7(4) . . ?
C17 C18 C10 124.8(4) . . ?
C28 C18 C10 108.9(3) . . ?
C20 C19 C29 120.4(4) . . ?
C20 C19 C10 124.8(4) . . ?
C29 C19 C10 108.8(4) . . ?
C19 C20 C30 119.1(4) . . ?
C19 C20 C6 124.8(4) . . ?
C30 C20 C6 110.0(3) . . ?
C31 C21 C11 121.0(4) . . ?
C31 C21 C30 120.1(4) . . ?
C11 C21 C30 108.8(4) . . ?
C32 C22 C12 121.4(4) . . ?
C32 C22 C23 120.3(4) . . ?
C12 C22 C23 109.1(3) . . ?
C33 C23 C13 121.7(4) . . ?
C33 C23 C22 119.6(4) . . ?
C13 C23 C22 108.5(3) . . ?
C34 C24 C14 122.0(4) . . ?
C34 C24 C25 120.0(4) . . ?
C14 C24 C25 108.2(3) . . ?
C35 C25 C15 121.4(4) . . ?
C35 C25 C24 119.6(4) . . ?
C15 C25 C24 109.0(3) . . ?
C36 C26 C16 121.7(4) . . ?
C36 C26 C27 119.6(4) . . ?
C16 C26 C27 108.7(3) . . ?
C37 C27 C17 122.2(4) . . ?
C37 C27 C26 119.8(4) . . ?
C17 C27 C26 108.0(3) . . ?
C38 C28 C29 119.7(4) . . ?
C38 C28 C18 121.7(4) . . ?
C29 C28 C18 109.0(4) . . ?
C39 C29 C28 120.4(4) . . ?
C39 C29 C19 120.9(4) . . ?
C28 C29 C19 109.3(4) . . ?
C40 C30 C20 121.8(4) . . ?
C40 C30 C21 119.6(4) . . ?
C20 C30 C21 108.5(3) . . ?
C21 C31 C32 120.1(4) . . ?
C21 C31 C42 119.8(4) . . ?
C32 C31 C42 107.5(4) . . ?
C22 C32 C31 118.3(4) . . ?
C22 C32 C43 119.3(4) . . ?
C31 C32 C43 109.1(4) . . ?
C23 C33 C34 118.8(4) . . ?
C23 C33 C44 119.8(4) . . ?
C34 C33 C44 108.3(4) . . ?
C24 C34 C33 118.6(4) . . ?
C24 C34 C45 120.4(4) . . ?
C33 C34 C45 108.0(4) . . ?
C25 C35 C36 118.5(4) . . ?
C25 C35 C46 120.0(4) . . ?
C36 C35 C46 109.0(4) . . ?
C26 C36 C35 119.4(4) . . ?
C26 C36 C47 120.7(4) . . ?
C35 C36 C47 107.6(4) . . ?
C27 C37 C38 119.4(4) . . ?
C27 C37 C48 120.4(4) . . ?
C38 C37 C48 107.7(4) . . ?
C28 C38 C49 120.5(4) . . ?
C28 C38 C37 118.2(4) . . ?
C49 C38 C37 108.4(4) . . ?
C29 C39 C40 119.0(4) . . ?
C29 C39 C50 119.9(4) . . ?
C40 C39 C50 108.1(4) . . ?
C30 C40 C39 118.7(4) . . ?
C30 C40 C41 121.0(4) . . ?
C39 C40 C41 107.6(4) . . ?
C42 C41 C40 119.6(4) . . ?
C42 C41 C51 120.2(4) . . ?
C40 C41 C51 108.7(4) . . ?
C41 C42 C52 120.3(4) . . ?
C41 C42 C31 119.9(4) . . ?
C52 C42 C31 107.7(4) . . ?
C44 C43 C52 120.6(4) . . ?
C44 C43 C32 120.3(4) . . ?
C52 C43 C32 107.3(4) . . ?
C43 C44 C53 120.1(4) . . ?
C43 C44 C33 120.7(4) . . ?
C53 C44 C33 108.2(4) . . ?
C46 C45 C34 119.9(4) . . ?
C46 C45 C53 120.3(4) . . ?
C34 C45 C53 107.7(4) . . ?
C45 C46 C35 120.1(4) . . ?
C45 C46 C54 119.7(4) . . ?
C35 C46 C54 107.3(4) . . ?
C48 C47 C54 120.1(4) . . ?
C48 C47 C36 119.5(4) . . ?
C54 C47 C36 108.0(4) . . ?
C47 C48 C55 120.0(4) . . ?
C47 C48 C37 120.0(4) . . ?
C55 C48 C37 108.0(4) . . ?
C50 C49 C38 119.6(4) . . ?
C50 C49 C55 119.3(4) . . ?
C38 C49 C55 108.0(4) . . ?
C49 C50 C51 120.4(4) . . ?
C49 C50 C39 119.8(4) . . ?
C51 C50 C39 108.1(4) . . ?
C56 C51 C41 120.0(4) . . ?
C56 C51 C50 119.8(4) . . ?
C41 C51 C50 107.4(4) . . ?
C57 C52 C43 120.0(4) . . ?
C57 C52 C42 119.3(4) . . ?
C43 C52 C42 108.4(4) . . ?
C58 C53 C44 120.3(4) . . ?
C58 C53 C45 119.8(4) . . ?
C44 C53 C45 107.8(4) . . ?
C59 C54 C47 120.3(4) . . ?
C59 C54 C46 119.9(4) . . ?
C47 C54 C46 108.1(4) . . ?
C60 C55 C48 120.2(4) . . ?
C60 C55 C49 120.3(4) . . ?
C48 C55 C49 107.9(4) . . ?
C51 C56 C57 120.1(4) . . ?
C51 C56 C60 119.7(4) . . ?
C57 C56 C60 107.9(4) . . ?
C52 C57 C56 120.1(4) . . ?
C52 C57 C58 119.1(4) . . ?
C56 C57 C58 108.5(4) . . ?
C53 C58 C59 119.6(4) . . ?
C53 C58 C57 119.8(4) . . ?
C59 C58 C57 108.0(4) . . ?
C54 C59 C58 120.8(4) . . ?
C54 C59 C60 119.4(4) . . ?
C58 C59 C60 107.7(4) . . ?
C55 C60 C56 120.3(4) . . ?
C55 C60 C59 120.0(4) . . ?
C56 C60 C59 107.9(4) . . ?
C66 C61 C62 118.8(4) . . ?
C66 C61 C6 123.1(4) . . ?
C62 C61 C6 118.1(4) . . ?
C63 C62 C61 121.4(5) . . ?
C62 C63 C64 119.4(5) . . ?
C65 C64 C63 120.1(5) . . ?
C64 C65 C66 121.1(5) . . ?
C61 C66 C65 119.2(5) . . ?
C72 C67 C68 118.3(4) . . ?
C72 C67 C7 122.2(4) . . ?
C68 C67 C7 119.5(4) . . ?
C69 C68 C67 121.0(4) . . ?
C68 C69 C70 120.3(4) . . ?
C71 C70 C69 119.9(4) . . ?
C70 C71 C72 120.1(4) . . ?
C67 C72 C71 120.5(4) . . ?
C78 C73 C74 118.3(4) . . ?
C78 C73 C8 122.2(4) . . ?
C74 C73 C8 119.5(4) . . ?
C75 C74 C73 120.7(4) . . ?
C74 C75 C76 120.4(4) . . ?
C77 C76 C75 119.9(4) . . ?
C76 C77 C78 119.8(4) . . ?
C73 C78 C77 120.8(4) . . ?
C84 C79 C80 118.7(4) . . ?
C84 C79 C9 122.2(4) . . ?
C80 C79 C9 119.1(3) . . ?
C79 C80 C81 120.4(4) . . ?
C82 C81 C80 120.0(4) . . ?
C81 C82 C83 119.6(4) . . ?
C82 C83 C84 121.1(4) . . ?
C83 C84 C79 120.2(4) . . ?
C86 C85 C90 117.7(4) . . ?
C86 C85 C10 121.2(4) . . ?
C90 C85 C10 121.1(4) . . ?
C85 C86 C87 120.4(5) . . ?
C88 C87 C86 120.8(5) . . ?
C89 C88 C87 119.0(5) . . ?
C88 C89 C90 120.7(5) . . ?
C89 C90 C85 121.4(5) . . ?
C95 C91 C92 109.1(4) . . ?
C95 C91 Fe1 70.2(3) . . ?
C92 C91 Fe1 70.3(3) . . ?
C91 C92 C93 108.1(4) . . ?
C91 C92 Fe1 69.6(3) . . ?
C93 C92 Fe1 69.9(3) . . ?
C92 C93 C94 107.5(4) . . ?
C92 C93 Fe1 69.8(3) . . ?
C94 C93 Fe1 70.0(3) . . ?
C95 C94 C93 107.7(4) . . ?
C95 C94 Fe1 69.2(3) . . ?
C93 C94 Fe1 69.4(3) . . ?
C91 C95 C94 107.6(4) . . ?
C91 C95 Fe1 69.8(2) . . ?
C94 C95 Fe1 70.3(3) . . ?
S2 C101 S1 177.8(5) . . ?

loop_
_geom_bond_atom_site_label_1
_geom_bond_atom_site_label_2
_geom_bond_distance
_geom_bond_site_symmetry_2
_geom_bond_publ_flag
Fe1 C91 2.054(4) . ?
Fe1 C95 2.058(4) . ?
Fe1 C92 2.063(4) . ?
Fe1 C93 2.064(5) . ?
Fe1 C94 2.072(5) . ?
Fe1 C5 2.077(4) . ?
Fe1 C4 2.081(4) . ?
Fe1 C3 2.081(4) . ?
Fe1 C2 2.088(4) . ?
Fe1 C1 2.090(4) . ?
S1 C101 1.537(8) . ?
S2 C101 1.530(8) . ?
C1 C2 1.428(5) . ?
C1 C5 1.433(5) . ?
C1 C6 1.516(5) . ?
C2 C3 1.441(5) . ?
C2 C7 1.519(5) . ?
C3 C4 1.430(5) . ?
C3 C8 1.516(5) . ?
C4 C5 1.431(5) . ?
C4 C9 1.513(5) . ?
C5 C10 1.518(5) . ?
C6 C61 1.541(6) . ?
C6 C20 1.545(5) . ?
C6 C11 1.545(5) . ?
C7 C67 1.526(5) . ?
C7 C13 1.548(5) . ?
C7 C12 1.555(6) . ?
C8 C73 1.524(5) . ?
C8 C15 1.547(5) . ?
C8 C14 1.551(5) . ?
C9 C79 1.533(5) . ?
C9 C16 1.540(5) . ?
C9 C17 1.546(5) . ?
C10 C85 1.533(5) . ?
C10 C18 1.548(5) . ?
C10 C19 1.552(6) . ?
C11 C12 1.375(6) . ?
C11 C21 1.442(6) . ?
C12 C22 1.438(6) . ?
C13 C14 1.366(6) . ?
C13 C23 1.443(6) . ?
C14 C24 1.440(6) . ?
C15 C16 1.372(5) . ?
C15 C25 1.438(5) . ?
C16 C26 1.444(5) . ?
C17 C18 1.375(6) . ?
C17 C27 1.447(6) . ?
C18 C28 1.447(6) . ?
C19 C20 1.364(6) . ?
C19 C29 1.442(6) . ?
C20 C30 1.436(6) . ?
C21 C31 1.397(6) . ?
C21 C30 1.446(6) . ?
C22 C32 1.395(6) . ?
C22 C23 1.453(6) . ?
C23 C33 1.404(6) . ?
C24 C34 1.394(6) . ?
C24 C25 1.456(5) . ?
C25 C35 1.408(6) . ?
C26 C36 1.379(6) . ?
C26 C27 1.463(6) . ?
C27 C37 1.380(6) . ?
C28 C38 1.397(6) . ?
C28 C29 1.438(6) . ?
C29 C39 1.391(6) . ?
C30 C40 1.394(6) . ?
C31 C32 1.432(6) . ?
C31 C42 1.472(6) . ?
C32 C43 1.460(6) . ?
C33 C34 1.440(6) . ?
C33 C44 1.441(6) . ?
C34 C45 1.448(6) . ?
C35 C36 1.440(6) . ?
C35 C46 1.451(6) . ?
C36 C47 1.461(6) . ?
C37 C38 1.448(6) . ?
C37 C48 1.459(6) . ?
C38 C49 1.448(6) . ?
C39 C40 1.447(6) . ?
C39 C50 1.457(6) . ?
C40 C41 1.451(6) . ?
C41 C42 1.385(6) . ?
C41 C51 1.452(6) . ?
C42 C52 1.451(7) . ?
C43 C44 1.378(6) . ?
C43 C52 1.449(6) . ?
C44 C53 1.440(6) . ?
C45 C46 1.397(6) . ?
C45 C53 1.454(6) . ?
C46 C54 1.458(6) . ?
C47 C48 1.384(6) . ?
C47 C54 1.448(6) . ?
C48 C55 1.452(6) . ?
C49 C50 1.393(6) . ?
C49 C55 1.452(6) . ?
C50 C51 1.452(6) . ?
C51 C56 1.391(7) . ?
C52 C57 1.410(6) . ?
C53 C58 1.407(6) . ?
C54 C59 1.390(7) . ?
C55 C60 1.384(6) . ?
C56 C57 1.443(7) . ?
C56 C60 1.453(6) . ?
C57 C58 1.453(7) . ?
C58 C59 1.447(7) . ?
C59 C60 1.462(7) . ?
C61 C66 1.380(6) . ?
C61 C62 1.413(6) . ?
C62 C63 1.375(7) . ?
C63 C64 1.392(8) . ?
C64 C65 1.364(8) . ?
C65 C66 1.415(7) . ?
C67 C72 1.392(5) . ?
C67 C68 1.397(6) . ?
C68 C69 1.377(6) . ?
C69 C70 1.384(6) . ?
C70 C71 1.374(7) . ?
C71 C72 1.398(6) . ?
C73 C78 1.377(6) . ?
C73 C74 1.402(6) . ?
C74 C75 1.372(6) . ?
C75 C76 1.378(7) . ?
C76 C77 1.375(7) . ?
C77 C78 1.397(6) . ?
C79 C84 1.388(6) . ?
C79 C80 1.399(6) . ?
C80 C81 1.400(6) . ?
C81 C82 1.373(6) . ?
C82 C83 1.383(7) . ?
C83 C84 1.383(6) . ?
C85 C86 1.377(6) . ?
C85 C90 1.387(6) . ?
C86 C87 1.386(6) . ?
C87 C88 1.382(8) . ?
C88 C89 1.350(9) . ?
C89 C90 1.377(7) . ?
C91 C95 1.408(6) . ?
C91 C92 1.410(7) . ?
C92 C93 1.420(7) . ?
C93 C94 1.434(7) . ?
C94 C95 1.430(7) . ?
